data_7161004
loop_
_publ_author_name
'Szyma&#x144;ska, Julia'
'Palusiak, Marcin'
'Rybarczyk-Pirek, Agnieszka J'
'Wiosna-Sa&#x142;yga, Gabriela'
'Rachwalski, Micha&#x142;'
'Pieczonka, Adam M.'

_publ_section_title
;
 Regio- and stereoselective ring-opening of aziridines: a click chemistry
 approach to chiral amino alcohols and triazole-modified compounds.
;
_journal_issue 11
_journal_name_full 'Organic &amp; biomolecular chemistry'
_journal_page_first 2254
_journal_page_last 2260
_journal_paper_doi 10.1039/d6ob00147e
_journal_volume 24
_journal_year 2026
_chemical_absolute_configuration rm
_chemical_formula_sum 'C14 H22 N4 O'
_chemical_formula_weight 262.35
_space_group_crystal_system orthorhombic
_space_group_IT_number 19
_space_group_name_Hall 'P 2ac 2ab'
_space_group_name_H-M_alt 'P 21 21 21'
_atom_sites_solution_hydrogens mixed
_audit_creation_method SHELXL-2014
_audit_update_record
;
2025-11-09 deposited with the CCDC.	2026-02-19 downloaded from the CCDC.
;
_cell_angle_alpha 90
_cell_angle_beta 90
_cell_angle_gamma 90
_cell_formula_units_Z 4
_cell_length_a 5.99300(10)
_cell_length_b 15.3371(4)
_cell_length_c 16.5036(4)
_cell_measurement_reflns_used 7532
_cell_measurement_temperature 294.8(2)
_cell_measurement_theta_max 71.3490
_cell_measurement_theta_min 3.9050
_cell_volume 1516.93(6)
_computing_structure_refinement 'SHELXL-2014 (Sheldrick, 2014)'
_diffrn_ambient_temperature 294.8(2)
_diffrn_detector 'Hybrid Pixel Array Detector'
_diffrn_detector_area_resol_mean 10.0000
_diffrn_detector_type HyPix
_diffrn_measured_fraction_theta_full 1.000
_diffrn_measured_fraction_theta_max 0.984
_diffrn_measurement_device 'four-circle diffractometer'
_diffrn_measurement_device_type 'XtaLAB Synergy, Dualflex, HyPix'
_diffrn_radiation_type CuK\a
_diffrn_radiation_wavelength 1.54184
_diffrn_reflns_av_R_equivalents 0.0442
_diffrn_reflns_av_unetI/netI 0.0301
_diffrn_reflns_Laue_measured_fraction_full 1.000
_diffrn_reflns_Laue_measured_fraction_max 0.984
_diffrn_reflns_limit_h_max 4
_diffrn_reflns_limit_h_min -7
_diffrn_reflns_limit_k_max 17
_diffrn_reflns_limit_k_min -19
_diffrn_reflns_limit_l_max 19
_diffrn_reflns_limit_l_min -20
_diffrn_reflns_number 14368
_diffrn_reflns_point_group_measured_fraction_full 1.000
_diffrn_reflns_point_group_measured_fraction_max 0.962
_diffrn_reflns_theta_full 67.684
_diffrn_reflns_theta_max 76.287
_diffrn_reflns_theta_min 3.935
_diffrn_source 'micro-focus sealed X-ray tube'
_diffrn_source_type 'PhotonJet (Cu) X-ray Source'
_exptl_absorpt_coefficient_mu 0.598
_exptl_absorpt_correction_T_max 1.00000
_exptl_absorpt_correction_T_min 0.66885
_exptl_absorpt_correction_type multi-scan
_exptl_absorpt_process_details
;
CrysAlisPro 1.171.43.143a (Rigaku Oxford Diffraction, 2024)
Empirical absorption correction using spherical harmonics,
implemented in SCALE3 ABSPACK scaling algorithm.
;
_exptl_crystal_colour colorless
_exptl_crystal_density_diffrn 1.149
_exptl_crystal_description prism
_exptl_crystal_F_000 568
_exptl_crystal_size_max 0.25
_exptl_crystal_size_mid 0.1
_exptl_crystal_size_min 0.1
_refine_diff_density_max 0.126
_refine_diff_density_min -0.124
_refine_diff_density_rms 0.026
_refine_ls_abs_structure_details
;
 Flack x determined using 1011 quotients [(I+)-(I-)]/[(I+)+(I-)]
 (Parsons, Flack and Wagner, Acta Cryst. B69 (2013) 249-259).
;
_refine_ls_abs_structure_Flack -0.01(14)
_refine_ls_extinction_coef 0.0023(7)
_refine_ls_extinction_expression Fc^*^=kFc[1+0.001xFc^2^\l^3^/sin(2\q)]^-1/4^
_refine_ls_extinction_method SHELXL
_refine_ls_goodness_of_fit_ref 1.061
_refine_ls_hydrogen_treatment mixed
_refine_ls_matrix_type full
_refine_ls_number_parameters 183
_refine_ls_number_reflns 3072
_refine_ls_number_restraints 0
_refine_ls_restrained_S_all 1.061
_refine_ls_R_factor_all 0.0440
_refine_ls_R_factor_gt 0.0376
_refine_ls_shift/su_max 0.000
_refine_ls_shift/su_mean 0.000
_refine_ls_structure_factor_coef Fsqd
_refine_ls_weighting_details 'w=1/[\s^2^(Fo^2^)+(0.0482P)^2^+0.1128P] where P=(Fo^2^+2Fc^2^)/3'
_refine_ls_weighting_scheme calc
_refine_ls_wR_factor_gt 0.0972
_refine_ls_wR_factor_ref 0.1021
_reflns_Friedel_coverage 0.678
_reflns_Friedel_fraction_full 1.000
_reflns_Friedel_fraction_max 0.932
_reflns_number_gt 2666
_reflns_number_total 3072
_reflns_threshold_expression 'I > 2\s(I)'
_cod_data_source_file d6ob00147e2.cif
_cod_data_source_block shelx_CCDC4
_cod_depositor_comments 'Adding full bibliography for 7161000--7161011.cif.'
_cod_database_code 7161004
_shelx_space_group_comment
;
The symmetry employed for this shelxl refinement is uniquely defined
by the following loop, which should always be used as a source of
symmetry information in preference to the above space-group names.
They are only intended as comments.
;
_oxdiff_exptl_absorpt_empirical_full_min 0.424
_oxdiff_exptl_absorpt_empirical_full_max 1.561
_oxdiff_exptl_absorpt_empirical_details
;
Empirical correction (ABSPACK) includes:
- Absorption correction using spherical harmonics
- Frame scaling
;
_shelxl_version_number 2014-1

loop_
_space_group_symop_operation_xyz
'x, y, z'
'-x+1/2, -y, z+1/2'
'x+1/2, -y+1/2, -z'
'-x, y+1/2, -z+1/2'

loop_
_atom_site_label
_atom_site_type_symbol
_atom_site_fract_x
_atom_site_fract_y
_atom_site_fract_z
_atom_site_U_iso_or_equiv
_atom_site_adp_type
_atom_site_occupancy
_atom_site_site_symmetry_order
_atom_site_calc_flag
_atom_site_refinement_flags_posn
_atom_site_refinement_flags_adp
_atom_site_refinement_flags_occupancy
_atom_site_disorder_assembly
_atom_site_disorder_group
C11 C 0.8678(3) 0.72139(14) 0.40383(12) 0.0506(5) Uani 1 1 d . . . . .
H11 H 0.9225 0.7722 0.4338 0.061 Uiso 1 1 calc R U . . .
N1 N 0.9631(3) 0.63078(12) 0.52035(10) 0.0515(4) Uani 1 1 d . . . . .
O1 O 0.6389(2) 0.70918(12) 0.42259(9) 0.0591(4) Uani 1 1 d . . . . .
C12 C 0.9077(3) 0.73658(13) 0.31434(12) 0.0492(4) Uani 1 1 d . . . . .
C1 C 1.0659(3) 0.55297(14) 0.55680(13) 0.0542(5) Uani 1 1 d . . . . .
H10 H 1.2278 0.5575 0.5495 0.065 Uiso 1 1 calc R U . . .
C4 C 1.1194(4) 0.48603(16) 0.70160(15) 0.0641(6) Uani 1 1 d . . . . .
H4 H 1.0664 0.4291 0.6826 0.077 Uiso 1 1 calc R U . . .
C13 C 0.7440(4) 0.72043(15) 0.25718(13) 0.0583(5) Uani 1 1 d . . . . .
H13 H 0.6053 0.6996 0.2734 0.070 Uiso 1 1 calc R U . . .
C10 C 0.9938(4) 0.64131(15) 0.43282(12) 0.0552(5) Uani 1 1 d . . . . .
H10B H 0.9390 0.5900 0.4048 0.066 Uiso 1 1 calc R U . . .
H10A H 1.1513 0.6476 0.4206 0.066 Uiso 1 1 calc R U . . .
C3 C 1.0176(4) 0.55640(16) 0.64777(14) 0.0572(5) Uani 1 1 d . . . . .
H4B H 1.0680 0.6125 0.6678 0.069 Uiso 1 1 calc R U . . .
H3A H 0.8570 0.5545 0.6549 0.069 Uiso 1 1 calc R U . . .
C14 C 0.7862(4) 0.73526(19) 0.17574(15) 0.0703(7) Uani 1 1 d . . . . .
H14 H 0.6753 0.7244 0.1376 0.084 Uiso 1 1 calc R U . . .
C2 C 0.9897(4) 0.46805(17) 0.51780(17) 0.0693(6) Uani 1 1 d . . . . .
H2A H 1.0353 0.4662 0.4614 0.083 Uiso 1 1 calc R U . . .
H2B H 1.0554 0.4186 0.5457 0.083 Uiso 1 1 calc R U . . .
C16 C 1.1538(4) 0.7810(2) 0.20684(16) 0.0773(7) Uani 1 1 d . . . . .
H16 H 1.2928 0.8011 0.1901 0.093 Uiso 1 1 calc R U . . .
N3 N 0.6488(5) 0.40445(19) 0.49406(14) 0.0854(7) Uani 1 1 d . . . . .
C15 C 0.9899(5) 0.7658(2) 0.15093(15) 0.0758(7) Uani 1 1 d . . . . .
H15 H 1.0167 0.7761 0.0963 0.091 Uiso 1 1 calc R U . . .
C17 C 1.1130(4) 0.76646(17) 0.28794(15) 0.0657(6) Uani 1 1 d . . . . .
H17 H 1.2254 0.7769 0.3255 0.079 Uiso 1 1 calc R U . . .
C42 C 1.0408(5) 0.4987(2) 0.78840(18) 0.0852(8) Uani 1 1 d . . . . .
HH2B H 1.0949 0.5534 0.8086 0.128 Uiso 1 1 calc R U . . .
H42C H 1.0972 0.4522 0.8216 0.128 Uiso 1 1 calc R U . . .
H42A H 0.8806 0.4983 0.7899 0.128 Uiso 1 1 calc R U . . .
C41 C 1.3715(5) 0.4860(2) 0.6988(2) 0.0981(10) Uani 1 1 d . . . . .
H41A H 1.4204 0.4736 0.6446 0.147 Uiso 1 1 calc R U . . .
H41B H 1.4278 0.4421 0.7350 0.147 Uiso 1 1 calc R U . . .
H41C H 1.4263 0.5421 0.7151 0.147 Uiso 1 1 calc R U . . .
N2 N 0.7427(4) 0.46482(19) 0.52402(19) 0.0997(9) Uani 1 1 d . . . . .
N4 N 0.5403(6) 0.3505(3) 0.46960(19) 0.1291(13) Uani 1 1 d . . . . .
H1O H 0.582(6) 0.759(2) 0.438(2) 0.094(10) Uiso 1 1 d . . . . .
H1 H 0.821(4) 0.6284(15) 0.5293(13) 0.051(6) Uiso 1 1 d . . . . .

loop_
_atom_site_aniso_label
_atom_site_aniso_U_11
_atom_site_aniso_U_22
_atom_site_aniso_U_33
_atom_site_aniso_U_23
_atom_site_aniso_U_13
_atom_site_aniso_U_12
C11 0.0497(9) 0.0550(12) 0.0471(10) -0.0061(9) -0.0015(8) -0.0005(8)
N1 0.0487(9) 0.0578(11) 0.0481(9) 0.0011(8) 0.0002(7) 0.0039(7)
O1 0.0529(7) 0.0649(10) 0.0594(8) -0.0035(8) 0.0069(7) 0.0024(7)
C12 0.0493(9) 0.0499(10) 0.0483(10) -0.0019(9) -0.0034(8) 0.0016(8)
C1 0.0510(10) 0.0574(12) 0.0541(11) 0.0034(10) 0.0026(8) 0.0044(9)
C4 0.0696(12) 0.0596(13) 0.0631(14) 0.0106(11) -0.0025(11) -0.0011(11)
C13 0.0535(10) 0.0659(13) 0.0553(12) -0.0019(11) -0.0051(9) -0.0037(10)
C10 0.0592(10) 0.0602(13) 0.0463(10) -0.0023(9) 0.0012(9) 0.0052(9)
C3 0.0539(10) 0.0618(13) 0.0560(11) 0.0040(10) -0.0002(9) 0.0024(9)
C14 0.0730(14) 0.0824(17) 0.0555(13) -0.0013(12) -0.0134(11) 0.0005(12)
C2 0.0788(14) 0.0604(14) 0.0689(14) -0.0025(12) 0.0080(12) 0.0024(11)
C16 0.0710(14) 0.096(2) 0.0646(15) 0.0096(15) 0.0099(12) -0.0120(14)
N3 0.1005(17) 0.0972(19) 0.0585(13) -0.0077(12) 0.0012(12) -0.0271(15)
C15 0.0923(17) 0.0839(18) 0.0512(12) 0.0080(13) 0.0052(13) 0.0010(14)
C17 0.0569(11) 0.0818(16) 0.0585(12) 0.0043(12) -0.0046(10) -0.0113(11)
C42 0.0963(19) 0.095(2) 0.0640(15) 0.0177(15) -0.0006(13) 0.0052(16)
C41 0.0758(16) 0.117(3) 0.102(2) 0.030(2) -0.0054(15) 0.0258(17)
N2 0.0824(14) 0.0932(18) 0.123(2) -0.0361(17) 0.0153(15) -0.0236(13)
N4 0.146(3) 0.152(3) 0.088(2) -0.025(2) -0.0055(18) -0.067(3)

loop_
_atom_type_symbol
_atom_type_description
_atom_type_scat_dispersion_real
_atom_type_scat_dispersion_imag
_atom_type_scat_source
C C 0.0181 0.0091 'International Tables Vol C Tables 4.2.6.8 and 6.1.1.4'
H H 0.0000 0.0000 'International Tables Vol C Tables 4.2.6.8 and 6.1.1.4'
N N 0.0311 0.0180 'International Tables Vol C Tables 4.2.6.8 and 6.1.1.4'
O O 0.0492 0.0322 'International Tables Vol C Tables 4.2.6.8 and 6.1.1.4'

loop_
_geom_angle_atom_site_label_1
_geom_angle_atom_site_label_2
_geom_angle_atom_site_label_3
_geom_angle
_geom_angle_site_symmetry_1
_geom_angle_site_symmetry_3
_geom_angle_publ_flag
O1 C11 C12 112.68(16) . . ?
O1 C11 C10 107.77(18) . . ?
C12 C11 C10 110.68(17) . . ?
C10 N1 C1 116.09(17) . . ?
C13 C12 C17 118.38(19) . . ?
C13 C12 C11 121.73(18) . . ?
C17 C12 C11 119.89(18) . . ?
N1 C1 C2 113.27(18) . . ?
N1 C1 C3 107.09(17) . . ?
C2 C1 C3 112.79(19) . . ?
C41 C4 C42 109.8(3) . . ?
C41 C4 C3 112.5(2) . . ?
C42 C4 C3 109.5(2) . . ?
C12 C13 C14 120.2(2) . . ?
N1 C10 C11 109.70(17) . . ?
C4 C3 C1 118.12(19) . . ?
C15 C14 C13 120.5(2) . . ?
N2 C2 C1 107.4(2) . . ?
C15 C16 C17 120.0(2) . . ?
N4 N3 N2 172.7(4) . . ?
C16 C15 C14 119.8(2) . . ?
C16 C17 C12 121.1(2) . . ?
N3 N2 C2 117.9(3) . . ?

loop_
_geom_bond_atom_site_label_1
_geom_bond_atom_site_label_2
_geom_bond_distance
_geom_bond_site_symmetry_2
_geom_bond_publ_flag
C11 O1 1.419(2) . ?
C11 C12 1.514(3) . ?
C11 C10 1.519(3) . ?
N1 C10 1.465(3) . ?
N1 C1 1.472(3) . ?
C12 C13 1.383(3) . ?
C12 C17 1.384(3) . ?
C1 C2 1.523(4) . ?
C1 C3 1.530(3) . ?
C4 C41 1.511(4) . ?
C4 C42 1.520(4) . ?
C4 C3 1.525(3) . ?
C13 C14 1.386(3) . ?
C14 C15 1.370(4) . ?
C2 N2 1.485(4) . ?
C16 C15 1.368(4) . ?
C16 C17 1.379(4) . ?
N3 N4 1.127(4) . ?
N3 N2 1.191(3) . ?
